data_2211203
loop_
_publ_author_name
'Zhong-Xiang Du'
'Min-Le Han'
'Jian-Ge Wang'
'Jian-Hua Qin'

_publ_section_title
<i>catena</i>-Poly[[<i>cis</i>-diaqua(1,10-phenanthroline-\k^2^<i>N</i>,<i>N</i>')nickel(II)]-\m~2~-5-sulfonatosalicylato-\k^2^<i>O</i>:<i>O</i>']
_journal_coeditor_code SJ2135
_journal_issue 11
_journal_name_full 'Acta Crystallographica Section E'
_journal_page_first m3047
_journal_page_last m3048
_journal_paper_doi 10.1107/S1600536806041778
_journal_volume 62
_journal_year 2006
_chemical_formula_iupac '[Ni (C7 H4 O6 S) (C12 H8 N2) (H2 O)2]'
_chemical_formula_moiety 'C19 H16 N2 Ni O8 S'
_chemical_formula_sum 'C19 H16 N2 Ni O8 S'
_chemical_formula_weight 491.11
_chemical_name_systematic
;
catena-Poly[[cis-diaqua(1,10-phenanthroline-\k^2^N,N')nickel]-
\m-5-sulfonatosalicylato-\k^2^O:O']
;
_space_group_IT_number 14
_symmetry_cell_setting monoclinic
_symmetry_space_group_name_Hall '-P 2ybc'
_symmetry_space_group_name_H-M 'P 1 21/c 1'
_atom_sites_solution_hydrogens geom
_atom_sites_solution_primary direct
_atom_sites_solution_secondary difmap
_audit_creation_method SHELXL-97
_cell_angle_alpha 90.00
_cell_angle_beta 108.0880(10)
_cell_angle_gamma 90.00
_cell_formula_units_Z 4
_cell_length_a 14.3397(12)
_cell_length_b 7.6085(6)
_cell_length_c 18.6129(15)
_cell_measurement_reflns_used 7639
_cell_measurement_temperature 291(2)
_cell_measurement_theta_max 28.10
_cell_measurement_theta_min 2.30
_cell_volume 1930.4(3)
_computing_cell_refinement APEX2
_computing_data_collection 'APEX2 (Bruker, 2004)'
_computing_data_reduction 'SAINT (Bruker, 2004)'
_computing_molecular_graphics 'SHELXTL (Bruker, 2004)'
_computing_publication_material SHELXTL
_computing_structure_refinement 'SHELXL97 (Sheldrick, 1997)'
_computing_structure_solution 'SHELXS97 (Sheldrick, 1997)'
_diffrn_ambient_temperature 291(2)
_diffrn_measured_fraction_theta_full 0.993
_diffrn_measured_fraction_theta_max 0.993
_diffrn_measurement_device_type 'Bruker APEX-II CCD area-detector'
_diffrn_measurement_method '\f and \w'
_diffrn_radiation_monochromator graphite
_diffrn_radiation_source 'fine-focus sealed tube'
_diffrn_radiation_type MoK\a
_diffrn_radiation_wavelength 0.71073
_diffrn_reflns_av_R_equivalents 0.0185
_diffrn_reflns_av_sigmaI/netI 0.0179
_diffrn_reflns_limit_h_max 18
_diffrn_reflns_limit_h_min -18
_diffrn_reflns_limit_k_max 9
_diffrn_reflns_limit_k_min -9
_diffrn_reflns_limit_l_max 24
_diffrn_reflns_limit_l_min -24
_diffrn_reflns_number 16022
_diffrn_reflns_theta_full 27.50
_diffrn_reflns_theta_max 27.50
_diffrn_reflns_theta_min 2.91
_diffrn_standards_number 0
_exptl_absorpt_coefficient_mu 1.167
_exptl_absorpt_correction_T_max 0.7993
_exptl_absorpt_correction_T_min 0.6084
_exptl_absorpt_correction_type multi-scan
_exptl_absorpt_process_details '(SADABS; Sheldrick, 1996)'
_exptl_crystal_colour blue--green
_exptl_crystal_density_diffrn 1.690
_exptl_crystal_density_method 'not measured'
_exptl_crystal_description block
_exptl_crystal_F_000 1008
_exptl_crystal_size_max 0.47
_exptl_crystal_size_mid 0.31
_exptl_crystal_size_min 0.20
_refine_diff_density_max 0.393
_refine_diff_density_min -0.343
_refine_ls_extinction_method none
_refine_ls_goodness_of_fit_ref 1.038
_refine_ls_hydrogen_treatment mixed
_refine_ls_matrix_type full
_refine_ls_number_parameters 297
_refine_ls_number_reflns 4399
_refine_ls_number_restraints 6
_refine_ls_restrained_S_all 1.037
_refine_ls_R_factor_all 0.0307
_refine_ls_R_factor_gt 0.0256
_refine_ls_shift/su_max 0.001
_refine_ls_shift/su_mean 0.000
_refine_ls_structure_factor_coef Fsqd
_refine_ls_weighting_details 'calc w=1/[\s^2^(Fo^2^)+(0.0366P)^2^+0.8363P] where P=(Fo^2^+2Fc^2^)/3'
_refine_ls_weighting_scheme calc
_refine_ls_wR_factor_gt 0.0671
_refine_ls_wR_factor_ref 0.0702
_reflns_number_gt 3884
_reflns_number_total 4399
_reflns_threshold_expression I>2\s(I)
_cod_data_source_file sj2135.cif
_cod_data_source_block I
_cod_depositor_comments
;
The following automatic conversions were performed:
'_symmetry_cell_setting' value 'Monoclinic' changed to 'monoclinic'
according to '/home/saulius/struct/CIF-dictionaries/cif_core.dic'
dictionary named 'cif_core.dic' version 2.4.1 from 2010-06-29.

Automatic conversion script
Id: cif_fix_enum 1527 2010-12-29 10:47:43Z saulius 

The following automatic conversions were performed:

'_symmetry_cell_setting' value 'Monoclinic' changed to 'monoclinic'
according to /home/saulius/struct/CIF-dictionaries/cif_core.dic
dictionary named 'cif_core.dic' version 2.4.1 from 2010-06-29.

Automatic conversion script
Id: cif_fix_values 1715 2011-07-08 13:25:40Z adriana 
;
_cod_original_sg_symbol_H-M 'P 21/c'
_cod_database_code 2211203
_cod_database_fobs_code 2211203

loop_
_symmetry_equiv_pos_as_xyz
'x, y, z'
'-x, y+1/2, -z+1/2'
'-x, -y, -z'
'x, -y-1/2, z-1/2'

loop_
_atom_site_type_symbol
_atom_site_label
_atom_site_fract_x
_atom_site_fract_y
_atom_site_fract_z
_atom_site_U_iso_or_equiv
_atom_site_adp_type
_atom_site_calc_flag
_atom_site_refinement_flags
_atom_site_occupancy
Ni Ni1 0.277612(14) 0.42313(3) 0.201304(11) 0.02240(7) Uani d . 1
S S1 0.34972(3) 0.02586(5) 0.16051(2) 0.02105(9) Uani d . 1
O O1 0.46353(11) 0.29613(19) -0.09721(7) 0.0419(3) Uani d . 1
H H1 0.4301 0.2553 -0.1378 0.063 Uiso calc R 1
O O2 0.32114(10) 0.11612(17) -0.18489(6) 0.0368(3) Uani d . 1
O O3 0.25550(11) -0.10468(19) -0.13824(7) 0.0439(4) Uani d . 1
O O4 0.25273(9) -0.05288(16) 0.13200(7) 0.0316(3) Uani d . 1
O O5 0.42398(9) -0.09970(15) 0.20316(7) 0.0293(3) Uani d . 1
O O6 0.35395(8) 0.18391(14) 0.20626(6) 0.0273(2) Uani d . 1
O O7 0.40539(9) 0.54530(17) 0.20651(8) 0.0359(3) Uani d D 1
O O8 0.20621(9) 0.65896(17) 0.21190(7) 0.0310(3) Uani d D 1
N N1 0.14404(10) 0.29541(19) 0.17753(8) 0.0295(3) Uani d . 1
N N2 0.23131(10) 0.44077(18) 0.08420(8) 0.0268(3) Uani d . 1
C C1 0.10156(16) 0.2283(3) 0.22496(12) 0.0456(5) Uani d . 1
H H1A 0.1343 0.2340 0.2766 0.055 Uiso calc R 1
C C2 0.00852(18) 0.1485(3) 0.20014(16) 0.0595(6) Uani d . 1
H H2 -0.0197 0.1037 0.2350 0.071 Uiso calc R 1
C C3 -0.03989(15) 0.1373(3) 0.12490(15) 0.0544(6) Uani d . 1
H H3 -0.1012 0.0839 0.1081 0.065 Uiso calc R 1
C C4 0.00292(13) 0.2067(2) 0.07250(12) 0.0399(5) Uani d . 1
C C5 -0.04279(15) 0.2051(3) -0.00782(14) 0.0515(6) Uani d . 1
H H5 -0.1039 0.1522 -0.0279 0.062 Uiso calc R 1
C C6 0.00118(16) 0.2789(3) -0.05495(12) 0.0499(6) Uani d . 1
H H6 -0.0305 0.2767 -0.1068 0.060 Uiso calc R 1
C C7 0.09605(14) 0.3610(3) -0.02670(10) 0.0380(4) Uani d . 1
C C8 0.14475(17) 0.4450(3) -0.07165(11) 0.0487(6) Uani d . 1
H H8A 0.1164 0.4472 -0.1239 0.058 Uiso calc R 1
C C9 0.23399(17) 0.5241(3) -0.03934(11) 0.0475(5) Uani d . 1
H H9 0.2662 0.5803 -0.0692 0.057 Uiso calc R 1
C C10 0.27574(14) 0.5186(3) 0.03948(10) 0.0363(4) Uani d . 1
H H10 0.3366 0.5710 0.0613 0.044 Uiso calc R 1
C C11 0.14317(12) 0.3631(2) 0.05217(9) 0.0280(3) Uani d . 1
C C12 0.09586(12) 0.2856(2) 0.10199(10) 0.0291(4) Uani d . 1
C C13 0.30804(12) 0.0284(2) -0.13032(9) 0.0268(3) Uani d . 1
C C14 0.36121(12) 0.0965(2) -0.05266(9) 0.0237(3) Uani d . 1
C C15 0.43649(12) 0.2229(2) -0.04080(9) 0.0266(3) Uani d . 1
C C16 0.48762(13) 0.2772(2) 0.03295(10) 0.0297(4) Uani d . 1
H H16 0.5396 0.3555 0.0410 0.036 Uiso calc R 1
C C17 0.46133(12) 0.2152(2) 0.09357(9) 0.0276(3) Uani d . 1
H H17 0.4948 0.2533 0.1422 0.033 Uiso calc R 1
C C18 0.38424(12) 0.0952(2) 0.08169(9) 0.0228(3) Uani d . 1
C C19 0.33583(12) 0.0345(2) 0.00953(9) 0.0239(3) Uani d . 1
H H19 0.2860 -0.0481 0.0024 0.029 Uiso calc R 1
H H1W 0.4539(11) 0.498(2) 0.2353(11) 0.049(7) Uiso d D 1
H H3W 0.2179(15) 0.666(3) 0.2582(5) 0.046(6) Uiso d D 1
H H4W 0.2220(17) 0.748(2) 0.1940(10) 0.056(7) Uiso d D 1
H H2W 0.4091(15) 0.6520(12) 0.2060(12) 0.051(7) Uiso d D 1

loop_
_atom_site_aniso_label
_atom_site_aniso_U_11
_atom_site_aniso_U_22
_atom_site_aniso_U_33
_atom_site_aniso_U_12
_atom_site_aniso_U_13
_atom_site_aniso_U_23
Ni1 0.02399(12) 0.02317(12) 0.01821(11) -0.00116(8) 0.00387(8) 0.00084(7)
S1 0.02468(19) 0.01997(18) 0.01754(17) -0.00172(14) 0.00517(14) 0.00030(14)
O1 0.0573(9) 0.0456(8) 0.0275(6) -0.0227(7) 0.0203(6) -0.0039(6)
O2 0.0546(8) 0.0357(7) 0.0181(6) -0.0136(6) 0.0084(5) 0.0008(5)
O3 0.0540(9) 0.0531(9) 0.0244(6) -0.0288(7) 0.0121(6) -0.0064(6)
O4 0.0285(6) 0.0393(7) 0.0252(6) -0.0098(5) 0.0058(5) 0.0010(5)
O5 0.0326(6) 0.0209(6) 0.0296(6) 0.0013(5) 0.0025(5) 0.0037(5)
O6 0.0371(6) 0.0230(6) 0.0223(5) 0.0022(5) 0.0100(5) -0.0012(4)
O7 0.0252(6) 0.0231(7) 0.0515(8) -0.0027(5) 0.0004(6) 0.0053(6)
O8 0.0350(7) 0.0300(7) 0.0269(6) 0.0039(5) 0.0079(5) 0.0039(5)
N1 0.0277(7) 0.0292(7) 0.0312(7) -0.0024(6) 0.0087(6) 0.0018(6)
N2 0.0277(7) 0.0285(7) 0.0221(6) 0.0039(6) 0.0048(5) 0.0028(5)
C1 0.0451(11) 0.0506(12) 0.0450(11) -0.0091(9) 0.0196(9) 0.0050(10)
C2 0.0500(13) 0.0627(15) 0.0745(17) -0.0166(12) 0.0321(13) 0.0060(13)
C3 0.0304(10) 0.0478(12) 0.0838(18) -0.0109(9) 0.0161(11) -0.0038(12)
C4 0.0257(9) 0.0309(10) 0.0567(12) 0.0003(7) 0.0033(8) -0.0081(9)
C5 0.0302(10) 0.0437(12) 0.0635(14) 0.0025(9) -0.0105(10) -0.0194(11)
C6 0.0466(12) 0.0501(13) 0.0360(10) 0.0129(10) -0.0121(9) -0.0149(10)
C7 0.0419(10) 0.0370(10) 0.0265(9) 0.0146(8) -0.0020(8) -0.0062(8)
C8 0.0636(14) 0.0566(13) 0.0209(9) 0.0221(11) 0.0057(9) 0.0015(9)
C9 0.0601(14) 0.0562(13) 0.0316(10) 0.0140(11) 0.0221(10) 0.0135(9)
C10 0.0394(10) 0.0396(10) 0.0316(9) 0.0057(8) 0.0134(8) 0.0078(8)
C11 0.0285(8) 0.0254(8) 0.0253(8) 0.0075(7) 0.0014(6) -0.0026(6)
C12 0.0243(8) 0.0235(8) 0.0350(9) 0.0028(6) 0.0028(7) -0.0031(7)
C13 0.0294(8) 0.0309(9) 0.0204(7) -0.0013(7) 0.0080(6) -0.0006(6)
C14 0.0270(8) 0.0245(8) 0.0197(7) -0.0001(6) 0.0076(6) -0.0016(6)
C15 0.0312(8) 0.0261(8) 0.0251(8) -0.0020(7) 0.0127(7) 0.0001(6)
C16 0.0297(8) 0.0300(9) 0.0305(9) -0.0085(7) 0.0112(7) -0.0043(7)
C17 0.0302(8) 0.0295(9) 0.0217(7) -0.0039(7) 0.0060(6) -0.0042(6)
C18 0.0269(8) 0.0231(8) 0.0193(7) 0.0005(6) 0.0084(6) 0.0007(6)
C19 0.0252(8) 0.0242(8) 0.0221(7) -0.0035(6) 0.0072(6) -0.0015(6)

loop_
_atom_type_symbol
_atom_type_description
_atom_type_scat_dispersion_real
_atom_type_scat_dispersion_imag
_atom_type_scat_source
C C 0.0033 0.0016 'International Tables Vol C Tables 4.2.6.8 and 6.1.1.4'
H H 0.0000 0.0000 'International Tables Vol C Tables 4.2.6.8 and 6.1.1.4'
N N 0.0061 0.0033 'International Tables Vol C Tables 4.2.6.8 and 6.1.1.4'
O O 0.0106 0.0060 'International Tables Vol C Tables 4.2.6.8 and 6.1.1.4'
S S 0.1246 0.1234 'International Tables Vol C Tables 4.2.6.8 and 6.1.1.4'
Ni Ni 0.3393 1.1124 'International Tables Vol C Tables 4.2.6.8 and 6.1.1.4'

loop_
_geom_angle_atom_site_label_1
_geom_angle_atom_site_label_2
_geom_angle_atom_site_label_3
_geom_angle_site_symmetry_1
_geom_angle_site_symmetry_3
_geom_angle
_geom_angle_publ_flag
O7 Ni1 O2 . 4_566 92.12(6) yes
O7 Ni1 N1 . . 170.77(6) yes
O2 Ni1 N1 4_566 . 96.78(6) yes
O7 Ni1 N2 . . 90.59(6) yes
O2 Ni1 N2 4_566 . 175.23(5) yes
N1 Ni1 N2 . . 80.38(6) yes
O7 Ni1 O8 . . 93.63(5) yes
O2 Ni1 O8 4_566 . 91.63(5) yes
N1 Ni1 O8 . . 88.60(5) yes
N2 Ni1 O8 . . 92.12(5) yes
O7 Ni1 O6 . . 86.82(5) yes
O2 Ni1 O6 4_566 . 80.84(5) yes
N1 Ni1 O6 . . 92.14(5) yes
N2 Ni1 O6 . . 95.40(5) yes
O8 Ni1 O6 . . 172.46(4) yes
O4 S1 O6 . . 114.37(7) ?
O4 S1 O5 . . 112.35(7) ?
O6 S1 O5 . . 109.16(7) ?
O4 S1 C18 . . 107.60(7) ?
O6 S1 C18 . . 105.42(7) ?
O5 S1 C18 . . 107.46(7) ?
C15 O1 H1 . . 109.5 ?
C13 O2 Ni1 . 4_565 132.65(11) ?
S1 O6 Ni1 . . 139.07(7) ?
Ni1 O7 H1W . . 113.7(15) ?
Ni1 O7 H2W . . 121.2(15) ?
H1W O7 H2W . . 113.5(15) ?
Ni1 O8 H3W . . 101.8(15) ?
Ni1 O8 H4W . . 117.7(17) ?
H3W O8 H4W . . 112.3(15) ?
C1 N1 C12 . . 118.50(16) ?
C1 N1 Ni1 . . 128.82(13) ?
C12 N1 Ni1 . . 112.67(11) ?
C10 N2 C11 . . 118.71(15) ?
C10 N2 Ni1 . . 128.67(13) ?
C11 N2 Ni1 . . 112.61(11) ?
N1 C1 C2 . . 122.3(2) ?
N1 C1 H1A . . 118.8 ?
C2 C1 H1A . . 118.8 ?
C3 C2 C1 . . 119.6(2) ?
C3 C2 H2 . . 120.2 ?
C1 C2 H2 . . 120.2 ?
C2 C3 C4 . . 119.86(19) ?
C2 C3 H3 . . 120.1 ?
C4 C3 H3 . . 120.1 ?
C3 C4 C12 . . 116.97(19) ?
C3 C4 C5 . . 124.27(19) ?
C12 C4 C5 . . 118.7(2) ?
C6 C5 C4 . . 121.25(18) ?
C6 C5 H5 . . 119.4 ?
C4 C5 H5 . . 119.4 ?
C5 C6 C7 . . 121.45(18) ?
C5 C6 H6 . . 119.3 ?
C7 C6 H6 . . 119.3 ?
C8 C7 C11 . . 116.73(18) ?
C8 C7 C6 . . 124.74(18) ?
C11 C7 C6 . . 118.50(19) ?
C9 C8 C7 . . 120.56(18) ?
C9 C8 H8A . . 119.7 ?
C7 C8 H8A . . 119.7 ?
C8 C9 C10 . . 118.86(19) ?
C8 C9 H9 . . 120.6 ?
C10 C9 H9 . . 120.6 ?
N2 C10 C9 . . 122.31(19) ?
N2 C10 H10 . . 118.8 ?
C9 C10 H10 . . 118.8 ?
N2 C11 C7 . . 122.83(17) ?
N2 C11 C12 . . 117.30(14) ?
C7 C11 C12 . . 119.84(16) ?
N1 C12 C4 . . 122.73(17) ?
N1 C12 C11 . . 117.04(14) ?
C4 C12 C11 . . 120.22(17) ?
O3 C13 O2 . . 124.39(15) ?
O3 C13 C14 . . 120.21(15) ?
O2 C13 C14 . . 115.40(15) ?
C19 C14 C15 . . 118.90(14) ?
C19 C14 C13 . . 119.71(14) ?
C15 C14 C13 . . 121.40(14) ?
O1 C15 C16 . . 116.84(15) ?
O1 C15 C14 . . 123.44(15) ?
C16 C15 C14 . . 119.72(14) ?
C17 C16 C15 . . 120.51(15) ?
C17 C16 H16 . . 119.7 ?
C15 C16 H16 . . 119.7 ?
C16 C17 C18 . . 119.84(15) ?
C16 C17 H17 . . 120.1 ?
C18 C17 H17 . . 120.1 ?
C19 C18 C17 . . 120.31(14) ?
C19 C18 S1 . . 121.32(12) ?
C17 C18 S1 . . 118.36(12) ?
C18 C19 C14 . . 120.61(15) ?
C18 C19 H19 . . 119.7 ?
C14 C19 H19 . . 119.7 ?

loop_
_geom_bond_atom_site_label_1
_geom_bond_atom_site_label_2
_geom_bond_site_symmetry_2
_geom_bond_distance
_geom_bond_publ_flag
Ni1 O7 . 2.0298(13) yes
Ni1 O2 4_566 2.0359(12) yes
Ni1 N1 . 2.0694(14) yes
Ni1 N2 . 2.0764(14) yes
Ni1 O8 . 2.1053(13) yes
Ni1 O6 . 2.1112(11) yes
S1 O4 . 1.4549(12) yes
S1 O6 . 1.4638(11) yes
S1 O5 . 1.4668(12) yes
S1 C18 . 1.7681(16) yes
O1 C15 . 1.3476(19) yes
O1 H1 . 0.8200 ?
O2 C13 . 1.277(2) yes
O2 Ni1 4_565 2.0358(12) ?
O3 C13 . 1.243(2) yes
O7 H1W . 0.818(9) ?
O7 H2W . 0.814(9) ?
O8 H3W . 0.827(9) ?
O8 H4W . 0.819(9) ?
N1 C1 . 1.321(2) ?
N1 C12 . 1.363(2) ?
N2 C10 . 1.334(2) ?
N2 C11 . 1.354(2) ?
C1 C2 . 1.407(3) ?
C1 H1A . 0.9300 ?
C2 C3 . 1.359(3) ?
C2 H2 . 0.9300 ?
C3 C4 . 1.406(3) ?
C3 H3 . 0.9300 ?
C4 C12 . 1.409(2) ?
C4 C5 . 1.434(3) ?
C5 C6 . 1.352(3) ?
C5 H5 . 0.9300 ?
C6 C7 . 1.440(3) ?
C6 H6 . 0.9300 ?
C7 C8 . 1.400(3) ?
C7 C11 . 1.413(2) ?
C8 C9 . 1.372(3) ?
C8 H8A . 0.9300 ?
C9 C10 . 1.402(3) ?
C9 H9 . 0.9300 ?
C10 H10 . 0.9300 ?
C11 C12 . 1.435(3) ?
C13 C14 . 1.502(2) ?
C14 C19 . 1.399(2) ?
C14 C15 . 1.411(2) ?
C15 C16 . 1.403(2) ?
C16 C17 . 1.379(2) ?
C16 H16 . 0.9300 ?
C17 C18 . 1.398(2) ?
C17 H17 . 0.9300 ?
C18 C19 . 1.386(2) ?
C19 H19 . 0.9300 ?

loop_
_geom_hbond_atom_site_label_D
_geom_hbond_atom_site_label_H
_geom_hbond_atom_site_label_A
_geom_hbond_site_symmetry_A
_geom_hbond_distance_DH
_geom_hbond_distance_HA
_geom_hbond_distance_DA
_geom_hbond_angle_DHA
O7 H2W O5 1_565 0.814(9) 1.904(10) 2.7168(17) 177(2)
O8 H4W O4 1_565 0.819(9) 2.033(9) 2.8424(18) 170(2)
O8 H3W O3 4_566 0.827(9) 1.891(10) 2.6881(18) 161(2)
O7 H1W O5 2_655 0.818(9) 1.920(10) 2.7343(17) 174(2)
O1 H1 O2 . 0.82 1.87 2.5767(18) 144.4

loop_
_geom_torsion_atom_site_label_1
_geom_torsion_atom_site_label_2
_geom_torsion_atom_site_label_3
_geom_torsion_atom_site_label_4
_geom_torsion_site_symmetry_1
_geom_torsion
O4 S1 O6 Ni1 . -48.33(13)
O5 S1 O6 Ni1 . -175.16(10)
C18 S1 O6 Ni1 . 69.67(12)
O7 Ni1 O6 S1 . -119.24(12)
O2 Ni1 O6 S1 4_566 148.09(12)
N1 Ni1 O6 S1 . 51.57(11)
N2 Ni1 O6 S1 . -28.96(12)
O8 Ni1 O6 S1 . 147.1(3)
O7 Ni1 N1 C1 . 170.0(3)
O2 Ni1 N1 C1 4_566 5.63(18)
N2 Ni1 N1 C1 . -178.24(18)
O8 Ni1 N1 C1 . -85.85(18)
O6 Ni1 N1 C1 . 86.65(17)
O7 Ni1 N1 C12 . -11.2(4)
O2 Ni1 N1 C12 4_566 -175.60(11)
N2 Ni1 N1 C12 . 0.54(11)
O8 Ni1 N1 C12 . 92.92(11)
O6 Ni1 N1 C12 . -94.58(11)
O7 Ni1 N2 C10 . -3.83(15)
O2 Ni1 N2 C10 4_566 -128.4(6)
N1 Ni1 N2 C10 . 178.04(16)
O8 Ni1 N2 C10 . 89.82(15)
O6 Ni1 N2 C10 . -90.70(15)
O7 Ni1 N2 C11 . 177.32(11)
O2 Ni1 N2 C11 4_566 52.8(7)
N1 Ni1 N2 C11 . -0.81(11)
O8 Ni1 N2 C11 . -89.03(11)
O6 Ni1 N2 C11 . 90.46(11)
C12 N1 C1 C2 . -0.4(3)
Ni1 N1 C1 C2 . 178.33(17)
N1 C1 C2 C3 . 0.7(4)
C1 C2 C3 C4 . -0.5(4)
C2 C3 C4 C12 . 0.0(3)
C2 C3 C4 C5 . -178.6(2)
C3 C4 C5 C6 . 177.9(2)
C12 C4 C5 C6 . -0.6(3)
C4 C5 C6 C7 . 0.5(3)
C5 C6 C7 C8 . -177.9(2)
C5 C6 C7 C11 . 0.0(3)
C11 C7 C8 C9 . 0.2(3)
C6 C7 C8 C9 . 178.1(2)
C7 C8 C9 C10 . 0.3(3)
C11 N2 C10 C9 . 0.6(3)
Ni1 N2 C10 C9 . -178.20(14)
C8 C9 C10 N2 . -0.7(3)
C10 N2 C11 C7 . -0.1(2)
Ni1 N2 C11 C7 . 178.90(13)
C10 N2 C11 C12 . -178.01(15)
Ni1 N2 C11 C12 . 0.96(18)
C8 C7 C11 N2 . -0.3(3)
C6 C7 C11 N2 . -178.38(16)
C8 C7 C11 C12 . 177.58(17)
C6 C7 C11 C12 . -0.5(3)
C1 N1 C12 C4 . -0.2(3)
Ni1 N1 C12 C4 . -179.07(13)
C1 N1 C12 C11 . 178.72(17)
Ni1 N1 C12 C11 . -0.19(18)
C3 C4 C12 N1 . 0.4(3)
C5 C4 C12 N1 . 179.03(16)
C3 C4 C12 C11 . -178.49(17)
C5 C4 C12 C11 . 0.2(3)
N2 C11 C12 N1 . -0.5(2)
C7 C11 C12 N1 . -178.53(15)
N2 C11 C12 C4 . 178.38(15)
C7 C11 C12 C4 . 0.4(2)
Ni1 O2 C13 O3 4_565 -5.5(3)
Ni1 O2 C13 C14 4_565 174.68(11)
O3 C13 C14 C19 . -13.6(2)
O2 C13 C14 C19 . 166.24(15)
O3 C13 C14 C15 . 166.61(17)
O2 C13 C14 C15 . -13.5(2)
C19 C14 C15 O1 . -177.13(16)
C13 C14 C15 O1 . 2.6(3)
C19 C14 C15 C16 . 3.3(2)
C13 C14 C15 C16 . -176.97(16)
O1 C15 C16 C17 . 176.78(16)
C14 C15 C16 C17 . -3.6(3)
C15 C16 C17 C18 . 1.1(3)
C16 C17 C18 C19 . 1.7(2)
C16 C17 C18 S1 . -177.51(13)
O4 S1 C18 C19 . -16.07(16)
O6 S1 C18 C19 . -138.52(13)
O5 S1 C18 C19 . 105.14(14)
O4 S1 C18 C17 . 163.15(13)
O6 S1 C18 C17 . 40.70(14)
O5 S1 C18 C17 . -75.65(14)
C17 C18 C19 C14 . -2.0(2)
S1 C18 C19 C14 . 177.20(12)
C15 C14 C19 C18 . -0.5(2)
C13 C14 C19 C18 . 179.73(15)
